data_4121564
loop_
_publ_author_name
'Hu, Xirui'
'Maimone, Thomas J.'

_publ_section_title
;
 Four-Step Synthesis of the Antimalarial Cardamom Peroxide via an Oxygen
 Stitching Strategy.
;
_journal_issue 14
_journal_name_full 'Journal of the American Chemical Society'
_journal_page_first 5287
_journal_page_last 5290
_journal_paper_doi 10.1021/ja502208z
_journal_volume 136
_journal_year 2014
_chemical_absolute_configuration ad
_chemical_formula_sum 'C20 H28 O5'
_chemical_formula_weight 348.42
_chemical_name_common XH-194-2
_chemical_name_systematic
; 
 maimone23 
;
_space_group.centring_type P

_space_group_crystal_system orthorhombic
_space_group_IT_number 19
_space_group_name_Hall 'P 2ac 2ab'
_space_group_name_H-M_alt 'P 21 21 21'
_symmetry_space_group_name_Hall 'P 2ac 2ab'
_symmetry_space_group_name_H-M 'P 21 21 21'
_atom_sites_solution_hydrogens geom
_atom_sites_solution_primary iterative
_atom_sites_solution_secondary difmap
_audit_creation_method SHELXL-2013
_cell_angle_alpha 90
_cell_angle_beta 90
_cell_angle_gamma 90
_cell_formula_units_Z 8
_cell_length_a 6.7606(4)
_cell_length_b 10.0156(5)
_cell_length_c 54.297(3)
_cell_measurement_reflns_used 9580
_cell_measurement_temperature 100(2)
_cell_measurement_theta_max 68.29
_cell_measurement_theta_min 3.26
_cell_volume 3676.5(3)
_computing_cell_refinement 'Bruker SAINT'
_computing_data_collection 'Bruker APEX2'
_computing_data_reduction 'Bruker SAINT'
_computing_molecular_graphics ORTEP-32
_computing_publication_material WinGX
_computing_structure_refinement SHELXL-2013
_computing_structure_solution SHELXT
_diffrn_ambient_temperature 100(2)
_diffrn_detector_area_resol_mean 8.366
_diffrn_measured_fraction_theta_full 0.984
_diffrn_measured_fraction_theta_max 0.975
_diffrn_measurement_device_type 'Bruker APEX-II CCD'
_diffrn_measurement_method 'phi and omega scans'
_diffrn_radiation_type CuK\a
_diffrn_radiation_wavelength 1.54178
_diffrn_reflns_av_R_equivalents 0.0490
_diffrn_reflns_av_unetI/netI 0.0261
_diffrn_reflns_Laue_measured_fraction_full 0.984
_diffrn_reflns_Laue_measured_fraction_max 0.975
_diffrn_reflns_limit_h_max 7
_diffrn_reflns_limit_h_min -8
_diffrn_reflns_limit_k_max 11
_diffrn_reflns_limit_k_min -11
_diffrn_reflns_limit_l_max 65
_diffrn_reflns_limit_l_min -64
_diffrn_reflns_number 47377
_diffrn_reflns_point_group_measured_fraction_full 0.956
_diffrn_reflns_point_group_measured_fraction_max 0.946
_diffrn_reflns_theta_full 67.000
_diffrn_reflns_theta_max 68.283
_diffrn_reflns_theta_min 3.256
_diffrn_source 'microfocus rotating anode'
_exptl_absorpt_coefficient_mu 0.726
_exptl_absorpt_correction_T_max 0.929
_exptl_absorpt_correction_T_min 0.774
_exptl_absorpt_correction_type multi-scan
_exptl_absorpt_process_details SADABS
_exptl_crystal_colour colorless
_exptl_crystal_density_diffrn 1.259
_exptl_crystal_description block
_exptl_crystal_F_000 1504
_exptl_crystal_size_max 0.040
_exptl_crystal_size_mid 0.030
_exptl_crystal_size_min 0.030
_refine_diff_density_max 0.336
_refine_diff_density_min -0.186
_refine_diff_density_rms 0.049
_refine_ls_abs_structure_details
; 
 Flack x determined using 2472 quotients [(I+)-(I-)]/[(I+)+(I-)] 
 (Parsons and Flack (2004), Acta Cryst. A60, s61). 
;
_refine_ls_abs_structure_Flack 0.05(7)
_refine_ls_extinction_method none
_refine_ls_goodness_of_fit_ref 1.179
_refine_ls_hydrogen_treatment constr
_refine_ls_matrix_type full
_refine_ls_number_parameters 463
_refine_ls_number_reflns 6367
_refine_ls_number_restraints 0
_refine_ls_restrained_S_all 1.179
_refine_ls_R_factor_all 0.0576
_refine_ls_R_factor_gt 0.0571
_refine_ls_shift/su_max 0.000
_refine_ls_shift/su_mean 0.000
_refine_ls_structure_factor_coef Fsqd
_refine_ls_weighting_details 'w=1/[\s^2^(Fo^2^)+(0.0284P)^2^+3.8933P] where P=(Fo^2^+2Fc^2^)/3'
_refine_ls_weighting_scheme calc
_refine_ls_wR_factor_gt 0.1278
_refine_ls_wR_factor_ref 0.1281
_reflns_Friedel_coverage 0.672
_reflns_Friedel_fraction_full 0.918
_reflns_Friedel_fraction_max 0.905
_reflns_number_gt 6284
_reflns_number_total 6367
_reflns_threshold_expression 'I > 2\s(I)'
_cod_data_source_file ja502208z_si_003.cif
_cod_data_source_block maimone23
_cod_depositor_comments
;Adding full bibliography for 4121564--4121567.cif.

The following automatic conversions were performed:

'_space_group.centring_type' value 'primitive' was replaced with the
value 'P' as specified in the replacement file
'/home/antanas/src/cod-tools/trunk/data/replacement-values/replacement_values.lst'.

Automatic conversion script
Id: cif_fix_values 5642 2017-10-24 12:04:52Z antanas 
;
_cod_database_code 4121564
_shelx_space_group_comment
; 
The symmetry employed for this shelxl refinement is uniquely defined 
by the following loop, which should always be used as a source of 
symmetry information in preference to the above space-group names. 
They are only intended as comments. 
;
_shelx_estimated_absorpt_t_min 0.972
_shelx_estimated_absorpt_t_max 0.979
_shelxl_version_number 2013-4

loop_
_space_group_symop_operation_xyz
'x, y, z'
'-x+1/2, -y, z+1/2'
'-x, y+1/2, -z+1/2'
'x+1/2, -y+1/2, -z'

loop_
_atom_site_label
_atom_site_type_symbol
_atom_site_fract_x
_atom_site_fract_y
_atom_site_fract_z
_atom_site_U_iso_or_equiv
_atom_site_adp_type
_atom_site_occupancy
_atom_site_site_symmetry_order
_atom_site_calc_flag
_atom_site_refinement_flags_posn
_atom_site_refinement_flags_adp
C1 C -0.2499(7) 1.4339(4) 0.31045(7) 0.0312(9) Uani 1 1 d . .
C2 C -0.1623(6) 1.3796(5) 0.28664(7) 0.0332(10) Uani 1 1 d . .
H2 H -0.1191 1.2842 0.2875 0.040 Uiso 1 1 calc R U
C3 C -0.2844(7) 1.4162(5) 0.26325(7) 0.0348(10) Uani 1 1 d . .
C4 C -0.1721(7) 1.5527(5) 0.26456(8) 0.0400(11) Uani 1 1 d . .
H4 H -0.1376 1.5931 0.2483 0.048 Uiso 1 1 calc R U
C5 C -0.2622(8) 1.6477(5) 0.28313(8) 0.0441(12) Uani 1 1 d . .
H5A H -0.3833 1.6871 0.2759 0.053 Uiso 1 1 calc R U
H5B H -0.1677 1.7215 0.2861 0.053 Uiso 1 1 calc R U
C6 C -0.3159(7) 1.5834(4) 0.30804(8) 0.0368(10) Uani 1 1 d . .
H6 H -0.4637 1.5822 0.3086 0.044 Uiso 1 1 calc R U
C7 C -0.0008(7) 1.4780(5) 0.27767(8) 0.0441(12) Uani 1 1 d . .
H7A H 0.0978 1.4381 0.2664 0.053 Uiso 1 1 calc R U
H7B H 0.0637 1.5296 0.2910 0.053 Uiso 1 1 calc R U
C8 C -0.2197(8) 1.3311(5) 0.24145(8) 0.0464(12) Uani 1 1 d . .
H8A H -0.2630 1.2387 0.2440 0.070 Uiso 1 1 calc R U
H8B H -0.0752 1.3336 0.2400 0.070 Uiso 1 1 calc R U
H8C H -0.2791 1.3662 0.2263 0.070 Uiso 1 1 calc R U
C9 C -0.5072(7) 1.4182(5) 0.26392(8) 0.0417(11) Uani 1 1 d . .
H9A H -0.5580 1.4506 0.2481 0.063 Uiso 1 1 calc R U
H9B H -0.5519 1.4776 0.2771 0.063 Uiso 1 1 calc R U
H9C H -0.5568 1.3277 0.2669 0.063 Uiso 1 1 calc R U
C10 C -0.1076(7) 1.4051(4) 0.33179(7) 0.0305(9) Uani 1 1 d . .
C11 C -0.2065(7) 1.3108(4) 0.34726(7) 0.0338(10) Uani 1 1 d . .
H11 H -0.1542 1.2710 0.3618 0.041 Uiso 1 1 calc R U
C12 C -0.3866(7) 1.2886(4) 0.33765(7) 0.0309(9) Uani 1 1 d . .
C13 C -0.5513(7) 1.2024(4) 0.34609(7) 0.0330(10) Uani 1 1 d . .
H13 H -0.6695 1.2592 0.3497 0.040 Uiso 1 1 calc R U
C14 C -0.5177(8) 1.1053(4) 0.36764(7) 0.0393(11) Uani 1 1 d . .
H14A H -0.5690 1.1379 0.3836 0.047 Uiso 1 1 calc R U
H14B H -0.3794 1.0738 0.3692 0.047 Uiso 1 1 calc R U
C15 C -0.6559(7) 1.0058(4) 0.35452(8) 0.0341(10) Uani 1 1 d . .
H15 H -0.7954 1.0227 0.3598 0.041 Uiso 1 1 calc R U
C16 C -0.6163(7) 1.0799(4) 0.32981(7) 0.0318(9) Uani 1 1 d . .
C17 C -0.4450(7) 1.0218(4) 0.31511(7) 0.0346(10) Uani 1 1 d . .
H17A H -0.4829 0.9343 0.3086 0.052 Uiso 1 1 calc R U
H17B H -0.3294 1.0118 0.3258 0.052 Uiso 1 1 calc R U
H17C H -0.4124 1.0819 0.3015 0.052 Uiso 1 1 calc R U
C18 C -0.7946(7) 1.1050(5) 0.31335(8) 0.0393(11) Uani 1 1 d . .
H18A H -0.7602 1.1712 0.3008 0.059 Uiso 1 1 calc R U
H18B H -0.9047 1.1385 0.3233 0.059 Uiso 1 1 calc R U
H18C H -0.8337 1.0213 0.3053 0.059 Uiso 1 1 calc R U
C19 C -0.6089(7) 0.8587(4) 0.35768(8) 0.0391(11) Uani 1 1 d . .
H19A H -0.4750 0.8417 0.3510 0.047 Uiso 1 1 calc R U
H19B H -0.6057 0.8381 0.3755 0.047 Uiso 1 1 calc R U
C20 C -0.7514(8) 0.7655(4) 0.34541(8) 0.0395(11) Uani 1 1 d . .
C21 C 0.0355(6) 0.9649(4) 0.44128(7) 0.0269(9) Uani 1 1 d . .
C22 C -0.1212(7) 1.0176(4) 0.45889(8) 0.0316(9) Uani 1 1 d . .
H22 H -0.2613 1.0005 0.4539 0.038 Uiso 1 1 calc R U
C23 C -0.0713(7) 0.9868(4) 0.48649(7) 0.0305(9) Uani 1 1 d . .
C24 C 0.0658(8) 1.1111(4) 0.48497(8) 0.0393(11) Uani 1 1 d . .
H24 H 0.0711 1.1667 0.5002 0.047 Uiso 1 1 calc R U
C25 C 0.2634(7) 1.0796(5) 0.47368(8) 0.0391(11) Uani 1 1 d . .
H25A H 0.3465 1.0344 0.4862 0.047 Uiso 1 1 calc R U
H25B H 0.3296 1.1644 0.4692 0.047 Uiso 1 1 calc R U
C26 C 0.2523(7) 0.9903(4) 0.45055(8) 0.0351(10) Uani 1 1 d . .
H26 H 0.3025 0.9009 0.4559 0.042 Uiso 1 1 calc R U
C27 C -0.0695(7) 1.1655(4) 0.46444(8) 0.0365(10) Uani 1 1 d . .
H27A H 0.0016 1.2115 0.4510 0.044 Uiso 1 1 calc R U
H27B H -0.1824 1.2193 0.4705 0.044 Uiso 1 1 calc R U
C28 C -0.2483(8) 1.0115(4) 0.50321(8) 0.0410(11) Uani 1 1 d . .
H28A H -0.3386 0.9351 0.5023 0.062 Uiso 1 1 calc R U
H28B H -0.3176 1.0924 0.4979 0.062 Uiso 1 1 calc R U
H28C H -0.2027 1.0228 0.5202 0.062 Uiso 1 1 calc R U
C29 C 0.0144(7) 0.8511(4) 0.49351(7) 0.0337(10) Uani 1 1 d . .
H29A H 0.0437 0.8497 0.5112 0.051 Uiso 1 1 calc R U
H29B H 0.1365 0.8354 0.4842 0.051 Uiso 1 1 calc R U
H29C H -0.0817 0.7809 0.4896 0.051 Uiso 1 1 calc R U
C30 C -0.0050(7) 1.0109(4) 0.41488(8) 0.0322(9) Uani 1 1 d . .
C31 C -0.0592(7) 0.8945(4) 0.40127(7) 0.0332(10) Uani 1 1 d . .
H31 H -0.0968 0.8918 0.3844 0.040 Uiso 1 1 calc R U
C32 C -0.0473(6) 0.7888(4) 0.41668(7) 0.0293(9) Uani 1 1 d . .
C33 C -0.0922(7) 0.6460(4) 0.41302(7) 0.0290(9) Uani 1 1 d . .
H33 H 0.0288 0.5918 0.4165 0.035 Uiso 1 1 calc R U
C34 C -0.1877(7) 0.5978(4) 0.38894(7) 0.0368(10) Uani 1 1 d . .
H34A H -0.0943 0.5531 0.3776 0.044 Uiso 1 1 calc R U
H34B H -0.2650 0.6674 0.3803 0.044 Uiso 1 1 calc R U
C35 C -0.3147(7) 0.5009(4) 0.40414(7) 0.0306(9) Uani 1 1 d . .
H35 H -0.2454 0.4130 0.4055 0.037 Uiso 1 1 calc R U
C36 C -0.2733(6) 0.5861(4) 0.42764(7) 0.0268(9) Uani 1 1 d . .
C37 C -0.2159(7) 0.5090(4) 0.45070(8) 0.0358(10) Uani 1 1 d . .
H37A H -0.1696 0.5715 0.4633 0.054 Uiso 1 1 calc R U
H37B H -0.1099 0.4458 0.4467 0.054 Uiso 1 1 calc R U
H37C H -0.3311 0.4601 0.4569 0.054 Uiso 1 1 calc R U
C38 C -0.4311(6) 0.6885(4) 0.43314(7) 0.0280(9) Uani 1 1 d . .
H38A H -0.5518 0.6431 0.4386 0.042 Uiso 1 1 calc R U
H38B H -0.4592 0.7403 0.4182 0.042 Uiso 1 1 calc R U
H38C H -0.3847 0.7485 0.4462 0.042 Uiso 1 1 calc R U
C39 C -0.5238(7) 0.4790(4) 0.39541(7) 0.0347(10) Uani 1 1 d . .
H39A H -0.5967 0.5644 0.3969 0.042 Uiso 1 1 calc R U
H39B H -0.5198 0.4557 0.3777 0.042 Uiso 1 1 calc R U
C40 C -0.6387(7) 0.3726(4) 0.40876(8) 0.0326(10) Uani 1 1 d . .
O1 O -0.2556(6) 1.6622(3) 0.32823(6) 0.0462(8) Uani 1 1 d . .
H1 H -0.1369 1.6850 0.3264 0.069 Uiso 1 1 calc R U
O2 O -0.4233(4) 1.3555(3) 0.31667(5) 0.0319(6) Uani 1 1 d . .
O3 O 0.0594(5) 1.4519(3) 0.33376(6) 0.0384(7) Uani 1 1 d . .
O4 O -0.8881(7) 0.7954(4) 0.33315(9) 0.0817(15) Uani 1 1 d . .
O5 O -0.7096(6) 0.6400(3) 0.35053(8) 0.0609(11) Uani 1 1 d . .
H5 H -0.7893 0.5897 0.3431 0.091 Uiso 1 1 calc R U
O6 O 0.3798(5) 1.0311(3) 0.43166(6) 0.0414(8) Uani 1 1 d . .
H6A H 0.3591 1.1118 0.4284 0.062 Uiso 1 1 calc R U
O7 O 0.0089(4) 0.8195(2) 0.43967(5) 0.0276(6) Uani 1 1 d . .
O8 O 0.0000(5) 1.1274(3) 0.40764(6) 0.0403(8) Uani 1 1 d . .
O9 O -0.5782(5) 0.3105(3) 0.42608(6) 0.0477(9) Uani 1 1 d . .
O10 O -0.8156(5) 0.3535(3) 0.39873(6) 0.0435(8) Uani 1 1 d . .
H10 H -0.8714 0.2885 0.4056 0.065 Uiso 1 1 calc R U

loop_
_atom_site_aniso_label
_atom_site_aniso_U_11
_atom_site_aniso_U_22
_atom_site_aniso_U_33
_atom_site_aniso_U_23
_atom_site_aniso_U_13
_atom_site_aniso_U_12
C1 0.028(2) 0.031(2) 0.034(2) 0.0018(17) 0.0015(18) -0.0026(19)
C2 0.029(2) 0.037(2) 0.034(2) -0.0004(18) -0.0001(17) 0.005(2)
C3 0.029(2) 0.043(2) 0.032(2) 0.0041(19) 0.0024(18) 0.004(2)
C4 0.035(3) 0.052(3) 0.034(2) 0.010(2) 0.0023(19) -0.002(2)
C5 0.050(3) 0.037(2) 0.045(2) 0.006(2) -0.002(2) -0.008(2)
C6 0.030(3) 0.038(2) 0.043(2) 0.0011(19) 0.0010(19) 0.008(2)
C7 0.026(2) 0.071(3) 0.036(2) -0.005(2) 0.0075(19) -0.005(2)
C8 0.042(3) 0.061(3) 0.036(2) -0.003(2) 0.001(2) 0.002(3)
C9 0.037(3) 0.050(3) 0.038(2) 0.000(2) -0.007(2) 0.000(2)
C10 0.031(2) 0.027(2) 0.033(2) -0.0074(17) 0.0029(18) 0.0045(19)
C11 0.042(3) 0.031(2) 0.0284(19) -0.0044(17) -0.0024(19) 0.004(2)
C12 0.039(3) 0.025(2) 0.0283(19) -0.0056(16) 0.0053(18) 0.0069(19)
C13 0.038(3) 0.031(2) 0.031(2) -0.0028(17) 0.0025(18) 0.002(2)
C14 0.049(3) 0.039(2) 0.030(2) -0.0049(18) 0.002(2) -0.001(2)
C15 0.032(3) 0.033(2) 0.037(2) -0.0013(18) 0.0008(19) 0.001(2)
C16 0.032(2) 0.030(2) 0.033(2) -0.0025(17) 0.0009(18) 0.0010(19)
C17 0.037(3) 0.033(2) 0.034(2) -0.0030(17) -0.0019(19) -0.001(2)
C18 0.041(3) 0.039(2) 0.038(2) 0.0017(19) -0.003(2) 0.000(2)
C19 0.039(3) 0.033(2) 0.045(2) 0.0068(19) -0.004(2) 0.002(2)
C20 0.047(3) 0.032(2) 0.040(2) 0.0054(18) 0.000(2) 0.003(2)
C21 0.027(2) 0.0166(18) 0.037(2) 0.0029(15) -0.0036(17) -0.0051(17)
C22 0.029(2) 0.0183(19) 0.048(2) 0.0043(17) -0.0066(19) 0.0010(18)
C23 0.032(2) 0.0241(19) 0.036(2) -0.0014(16) -0.0007(18) -0.0008(19)
C24 0.055(3) 0.025(2) 0.038(2) -0.0054(18) -0.008(2) -0.011(2)
C25 0.031(3) 0.039(2) 0.047(3) 0.001(2) -0.012(2) -0.011(2)
C26 0.032(3) 0.026(2) 0.046(2) 0.0095(19) -0.004(2) 0.002(2)
C27 0.037(3) 0.0175(19) 0.055(3) -0.0011(18) 0.001(2) -0.0007(19)
C28 0.044(3) 0.029(2) 0.050(3) -0.0022(19) -0.001(2) 0.003(2)
C29 0.039(3) 0.031(2) 0.032(2) 0.0012(16) -0.0019(19) 0.002(2)
C30 0.031(2) 0.026(2) 0.040(2) 0.0062(17) -0.0029(19) -0.0073(19)
C31 0.035(3) 0.034(2) 0.031(2) 0.0051(17) -0.0016(17) -0.013(2)
C32 0.026(2) 0.031(2) 0.032(2) -0.0031(17) 0.0051(17) -0.0042(19)
C33 0.031(2) 0.024(2) 0.0319(19) -0.0016(15) 0.0060(18) -0.0014(18)
C34 0.045(3) 0.035(2) 0.030(2) -0.0063(18) 0.0094(19) -0.011(2)
C35 0.032(2) 0.028(2) 0.032(2) -0.0040(17) 0.0081(17) -0.0077(19)
C36 0.031(2) 0.0182(18) 0.0314(19) -0.0006(15) 0.0014(17) 0.0012(18)
C37 0.043(3) 0.026(2) 0.039(2) 0.0029(18) 0.000(2) -0.002(2)
C38 0.026(2) 0.0213(18) 0.036(2) 0.0001(16) 0.0054(17) -0.0016(18)
C39 0.047(3) 0.025(2) 0.032(2) -0.0018(16) 0.0014(19) -0.009(2)
C40 0.033(3) 0.027(2) 0.037(2) -0.0047(18) 0.0007(18) -0.0043(19)
O1 0.060(2) 0.0353(17) 0.0429(16) -0.0046(14) 0.0015(17) 0.0117(18)
O2 0.0303(16) 0.0343(15) 0.0311(14) 0.0025(12) 0.0003(12) 0.0014(14)
O3 0.0336(19) 0.0339(16) 0.0475(18) -0.0066(13) -0.0062(14) 0.0019(15)
O4 0.094(3) 0.036(2) 0.116(3) 0.015(2) -0.068(3) -0.013(2)
O5 0.046(2) 0.0325(18) 0.105(3) 0.0081(19) -0.024(2) -0.0077(17)
O6 0.0306(18) 0.0378(17) 0.0559(19) 0.0079(15) 0.0013(15) -0.0028(15)
O7 0.0325(17) 0.0183(12) 0.0320(13) 0.0013(11) -0.0023(12) -0.0009(12)
O8 0.0434(19) 0.0291(15) 0.0485(17) 0.0125(13) -0.0102(15) -0.0103(15)
O9 0.053(2) 0.0438(18) 0.0460(17) 0.0133(15) -0.0084(17) -0.0231(18)
O10 0.0344(19) 0.0302(16) 0.066(2) 0.0110(15) -0.0014(16) -0.0067(15)

loop_
_atom_type_symbol
_atom_type_description
_atom_type_scat_dispersion_real
_atom_type_scat_dispersion_imag
_atom_type_scat_source
C C 0.0181 0.0091 'International Tables Vol C Tables 4.2.6.8 and 6.1.1.4'
H H 0.0000 0.0000 'International Tables Vol C Tables 4.2.6.8 and 6.1.1.4'
O O 0.0492 0.0322 'International Tables Vol C Tables 4.2.6.8 and 6.1.1.4'

loop_
_geom_angle_atom_site_label_1
_geom_angle_atom_site_label_2
_geom_angle_atom_site_label_3
_geom_angle
O2 C1 C2 108.6(3)
O2 C1 C10 103.2(3)
C2 C1 C10 109.3(3)
O2 C1 C6 107.9(3)
C2 C1 C6 112.4(4)
C10 C1 C6 114.9(4)
C1 C2 C7 108.3(4)
C1 C2 C3 113.7(4)
C7 C2 C3 88.1(3)
C1 C2 H2 114.6
C7 C2 H2 114.6
C3 C2 H2 114.6
C9 C3 C8 108.3(4)
C9 C3 C2 120.9(4)
C8 C3 C2 110.5(4)
C9 C3 C4 118.2(4)
C8 C3 C4 112.6(4)
C2 C3 C4 84.9(3)
C5 C4 C7 107.3(4)
C5 C4 C3 112.6(4)
C7 C4 C3 87.8(4)
C5 C4 H4 115.3
C7 C4 H4 115.3
C3 C4 H4 115.3
C4 C5 C6 114.6(4)
C4 C5 H5A 108.6
C6 C5 H5A 108.6
C4 C5 H5B 108.6
C6 C5 H5B 108.6
H5A C5 H5B 107.6
O1 C6 C5 112.3(4)
O1 C6 C1 112.8(4)
C5 C6 C1 113.9(4)
O1 C6 H6 105.6
C5 C6 H6 105.6
C1 C6 H6 105.6
C2 C7 C4 85.7(3)
C2 C7 H7A 114.4
C4 C7 H7A 114.4
C2 C7 H7B 114.4
C4 C7 H7B 114.4
H7A C7 H7B 111.5
C3 C8 H8A 109.5
C3 C8 H8B 109.5
H8A C8 H8B 109.5
C3 C8 H8C 109.5
H8A C8 H8C 109.5
H8B C8 H8C 109.5
C3 C9 H9A 109.5
C3 C9 H9B 109.5
H9A C9 H9B 109.5
C3 C9 H9C 109.5
H9A C9 H9C 109.5
H9B C9 H9C 109.5
O3 C10 C11 129.1(4)
O3 C10 C1 124.8(4)
C11 C10 C1 106.0(4)
C12 C11 C10 107.7(4)
C12 C11 H11 126.1
C10 C11 H11 126.1
C11 C12 O2 114.5(4)
C11 C12 C13 131.1(4)
O2 C12 C13 114.5(4)
C12 C13 C14 119.5(4)
C12 C13 C16 119.4(3)
C14 C13 C16 88.6(3)
C12 C13 H13 109.2
C14 C13 H13 109.2
C16 C13 H13 109.2
C13 C14 C15 88.1(3)
C13 C14 H14A 114.0
C15 C14 H14A 114.0
C13 C14 H14B 114.0
C15 C14 H14B 114.0
H14A C14 H14B 111.2
C19 C15 C14 116.7(4)
C19 C15 C16 121.6(4)
C14 C15 C16 89.2(3)
C19 C15 H15 109.2
C14 C15 H15 109.2
C16 C15 H15 109.2
C18 C16 C17 111.0(3)
C18 C16 C15 116.7(4)
C17 C16 C15 113.6(4)
C18 C16 C13 115.0(4)
C17 C16 C13 112.3(4)
C15 C16 C13 86.3(3)
C16 C17 H17A 109.5
C16 C17 H17B 109.5
H17A C17 H17B 109.5
C16 C17 H17C 109.5
H17A C17 H17C 109.5
H17B C17 H17C 109.5
C16 C18 H18A 109.5
C16 C18 H18B 109.5
H18A C18 H18B 109.5
C16 C18 H18C 109.5
H18A C18 H18C 109.5
H18B C18 H18C 109.5
C20 C19 C15 114.9(4)
C20 C19 H19A 108.6
C15 C19 H19A 108.6
C20 C19 H19B 108.6
C15 C19 H19B 108.6
H19A C19 H19B 107.5
O4 C20 O5 122.0(5)
O4 C20 C19 126.7(4)
O5 C20 C19 111.3(4)
O7 C21 C22 107.2(3)
O7 C21 C30 102.7(3)
C22 C21 C30 111.1(3)
O7 C21 C26 107.1(3)
C22 C21 C26 113.1(3)
C30 C21 C26 114.7(3)
C21 C22 C27 107.2(4)
C21 C22 C23 112.5(3)
C27 C22 C23 87.4(3)
C21 C22 H22 115.4
C27 C22 H22 115.4
C23 C22 H22 115.4
C28 C23 C29 107.1(3)
C28 C23 C24 111.7(3)
C29 C23 C24 120.0(4)
C28 C23 C22 111.7(4)
C29 C23 C22 119.7(3)
C24 C23 C22 85.4(3)
C25 C24 C27 107.9(4)
C25 C24 C23 112.6(4)
C27 C24 C23 88.1(3)
C25 C24 H24 115.1
C27 C24 H24 115.1
C23 C24 H24 115.1
C24 C25 C26 114.2(4)
C24 C25 H25A 108.7
C26 C25 H25A 108.7
C24 C25 H25B 108.7
C26 C25 H25B 108.7
H25A C25 H25B 107.6
O6 C26 C25 113.4(4)
O6 C26 C21 112.8(3)
C25 C26 C21 113.6(4)
O6 C26 H26 105.4
C25 C26 H26 105.4
C21 C26 H26 105.4
C24 C27 C22 86.4(3)
C24 C27 H27A 114.3
C22 C27 H27A 114.3
C24 C27 H27B 114.3
C22 C27 H27B 114.3
H27A C27 H27B 111.4
C23 C28 H28A 109.5
C23 C28 H28B 109.5
H28A C28 H28B 109.5
C23 C28 H28C 109.5
H28A C28 H28C 109.5
H28B C28 H28C 109.5
C23 C29 H29A 109.5
C23 C29 H29B 109.5
H29A C29 H29B 109.5
C23 C29 H29C 109.5
H29A C29 H29C 109.5
H29B C29 H29C 109.5
O8 C30 C31 128.0(4)
O8 C30 C21 125.4(4)
C31 C30 C21 106.6(3)
C32 C31 C30 107.7(4)
C32 C31 H31 126.2
C30 C31 H31 126.2
O7 C32 C31 114.4(4)
O7 C32 C33 113.9(3)
C31 C32 C33 131.6(4)
C32 C33 C34 120.4(4)
C32 C33 C36 117.4(3)
C34 C33 C36 89.0(3)
C32 C33 H33 109.5
C34 C33 H33 109.5
C36 C33 H33 109.5
C33 C34 C35 88.6(3)
C33 C34 H34A 113.9
C35 C34 H34A 113.9
C33 C34 H34B 113.9
C35 C34 H34B 113.9
H34A C34 H34B 111.1
C39 C35 C34 116.6(4)
C39 C35 C36 120.3(3)
C34 C35 C36 89.6(3)
C39 C35 H35 109.6
C34 C35 H35 109.6
C36 C35 H35 109.6
C38 C36 C37 111.2(3)
C38 C36 C35 114.0(3)
C37 C36 C35 116.2(3)
C38 C36 C33 112.9(3)
C37 C36 C33 114.1(4)
C35 C36 C33 86.3(3)
C36 C37 H37A 109.5
C36 C37 H37B 109.5
H37A C37 H37B 109.5
C36 C37 H37C 109.5
H37A C37 H37C 109.5
H37B C37 H37C 109.5
C36 C38 H38A 109.5
C36 C38 H38B 109.5
H38A C38 H38B 109.5
C36 C38 H38C 109.5
H38A C38 H38C 109.5
H38B C38 H38C 109.5
C40 C39 C35 115.8(4)
C40 C39 H39A 108.3
C35 C39 H39A 108.3
C40 C39 H39B 108.3
C35 C39 H39B 108.3
H39A C39 H39B 107.4
O9 C40 O10 123.6(4)
O9 C40 C39 124.7(4)
O10 C40 C39 111.7(4)
C6 O1 H1 109.5
C12 O2 C1 108.5(3)
C20 O5 H5 109.5
C26 O6 H6A 109.5
C32 O7 C21 108.5(3)
C40 O10 H10 109.5

loop_
_geom_bond_atom_site_label_1
_geom_bond_atom_site_label_2
_geom_bond_distance
C1 O2 1.451(5)
C1 C2 1.523(6)
C1 C10 1.533(6)
C1 C6 1.568(6)
C2 C7 1.550(7)
C2 C3 1.559(6)
C2 H2 1.0000
C3 C9 1.507(7)
C3 C8 1.523(6)
C3 C4 1.565(7)
C4 C5 1.515(7)
C4 C7 1.551(7)
C4 H4 1.0000
C5 C6 1.541(6)
C5 H5A 0.9900
C5 H5B 0.9900
C6 O1 1.411(5)
C6 H6 1.0000
C7 H7A 0.9900
C7 H7B 0.9900
C8 H8A 0.9800
C8 H8B 0.9800
C8 H8C 0.9800
C9 H9A 0.9800
C9 H9B 0.9800
C9 H9C 0.9800
C10 O3 1.228(5)
C10 C11 1.430(6)
C11 C12 1.343(6)
C11 H11 0.9500
C12 O2 1.344(5)
C12 C13 1.482(6)
C13 C14 1.538(6)
C13 C16 1.575(6)
C13 H13 1.0000
C14 C15 1.541(6)
C14 H14A 0.9900
C14 H14B 0.9900
C15 C19 1.517(6)
C15 C16 1.556(6)
C15 H15 1.0000
C16 C18 1.522(6)
C16 C17 1.522(6)
C17 H17A 0.9800
C17 H17B 0.9800
C17 H17C 0.9800
C18 H18A 0.9800
C18 H18B 0.9800
C18 H18C 0.9800
C19 C20 1.498(7)
C19 H19A 0.9900
C19 H19B 0.9900
C20 O4 1.177(6)
C20 O5 1.318(5)
C21 O7 1.469(4)
C21 C22 1.522(6)
C21 C30 1.530(5)
C21 C26 1.571(6)
C22 C27 1.552(5)
C22 C23 1.567(6)
C22 H22 1.0000
C23 C28 1.522(6)
C23 C29 1.526(6)
C23 C24 1.555(6)
C24 C25 1.503(7)
C24 C27 1.542(6)
C24 H24 1.0000
C25 C26 1.544(6)
C25 H25A 0.9900
C25 H25B 0.9900
C26 O6 1.401(5)
C26 H26 1.0000
C27 H27A 0.9900
C27 H27B 0.9900
C28 H28A 0.9800
C28 H28B 0.9800
C28 H28C 0.9800
C29 H29A 0.9800
C29 H29B 0.9800
C29 H29C 0.9800
C30 O8 1.232(5)
C30 C31 1.428(6)
C31 C32 1.351(6)
C31 H31 0.9500
C32 O7 1.341(5)
C32 C33 1.476(5)
C33 C34 1.536(6)
C33 C36 1.578(6)
C33 H33 1.0000
C34 C35 1.536(6)
C34 H34A 0.9900
C34 H34B 0.9900
C35 C39 1.508(6)
C35 C36 1.560(5)
C35 H35 1.0000
C36 C38 1.509(6)
C36 C37 1.522(5)
C37 H37A 0.9800
C37 H37B 0.9800
C37 H37C 0.9800
C38 H38A 0.9800
C38 H38B 0.9800
C38 H38C 0.9800
C39 C40 1.505(6)
C39 H39A 0.9900
C39 H39B 0.9900
C40 O9 1.199(5)
C40 O10 1.328(5)
O1 H1 0.8400
O5 H5 0.8400
O6 H6A 0.8400
O10 H10 0.8400
